data_1549447
loop_
_publ_author_name
'Ill\'an-Cabeza, Nuria A'
'Pe\~na-Ruiz, Tom\'as'
'Moreno-Carretero, Miguel N'

_publ_section_title
;
 XRD and DFT-modelized structures of a
 pteridine-2,4(1H,3H)-dithione/N,N'-dimethylformamide H-bonded cluster
 (2:2). MO study of the coordination ability.
;
_journal_issue 2
_journal_name_full 'Journal of molecular modeling'
_journal_page_first 815
_journal_page_last 824
_journal_paper_doi 10.1007/s00894-011-1109-1
_journal_volume 18
_journal_year 2012
_chemical_formula_moiety 'C6 H 4 N4 S2, C3 H7 N O'
_chemical_formula_sum 'C9 H11 N5 O S2'
_chemical_formula_weight 269.35
_chemical_name_common DTLM
_chemical_name_systematic
;
 ?
;
_space_group_IT_number 15
_symmetry_cell_setting monoclinic
_symmetry_space_group_name_Hall '-C 2yc'
_symmetry_space_group_name_H-M 'C 1 2/c 1'
_atom_sites_solution_hydrogens geom
_atom_sites_solution_primary direct
_atom_sites_solution_secondary difmap
_audit_creation_method SHELXL-97
_cell_angle_alpha 90.00
_cell_angle_beta 95.49(3)
_cell_angle_gamma 90.00
_cell_formula_units_Z 8
_cell_length_a 26.673(5)
_cell_length_b 5.3966(11)
_cell_length_c 16.522(3)
_cell_measurement_reflns_used 28778
_cell_measurement_temperature 293(2)
_cell_measurement_theta_max 26.5
_cell_measurement_theta_min 3.04
_cell_volume 2367.3(8)
_computing_cell_refinement 'Dirax/lsq (Duisenberg&Schreurs, 1989-2000)'
_computing_data_collection 'Collect (Nonius BV, 1997-2000)'
_computing_data_reduction 'EvalCCD (Duisenberg& Shreurs, 1990-2000)'
_computing_publication_material 'SHELXL97 (Sheldrick, 1997)'
_computing_structure_refinement 'SHELXL-97 (Sheldrick, 1997)'
_computing_structure_solution 'SHELXL-97 (Sheldrick, 1997)'
_diffrn_ambient_temperature 293(2)
_diffrn_measured_fraction_theta_full 0.999
_diffrn_measured_fraction_theta_max 0.999
_diffrn_measurement_device_type KappaCCD
_diffrn_measurement_method 'CCD rotation images, thick slices'
_diffrn_radiation_monochromator graphite
_diffrn_radiation_source 'fine-focus sealed tube'
_diffrn_radiation_type MoK\a
_diffrn_radiation_wavelength 0.71073
_diffrn_reflns_av_R_equivalents 0.0380
_diffrn_reflns_av_sigmaI/netI 0.0180
_diffrn_reflns_limit_h_max 33
_diffrn_reflns_limit_h_min -33
_diffrn_reflns_limit_k_max 6
_diffrn_reflns_limit_k_min -6
_diffrn_reflns_limit_l_max 20
_diffrn_reflns_limit_l_min -20
_diffrn_reflns_number 28778
_diffrn_reflns_theta_full 26.50
_diffrn_reflns_theta_max 26.50
_diffrn_reflns_theta_min 3.04
_exptl_absorpt_coefficient_mu 0.441
_exptl_absorpt_correction_T_max 0.9572
_exptl_absorpt_correction_T_min 0.7935
_exptl_absorpt_correction_type multi-scan
_exptl_absorpt_process_details 'SADABS v 3.10, 2003'
_exptl_crystal_colour red
_exptl_crystal_density_diffrn 1.511
_exptl_crystal_density_method 'not measured'
_exptl_crystal_description prism
_exptl_crystal_F_000 1120
_exptl_crystal_size_max 0.55
_exptl_crystal_size_mid 0.27
_exptl_crystal_size_min 0.10
_refine_diff_density_max 0.363
_refine_diff_density_min -0.368
_refine_diff_density_rms 0.065
_refine_ls_extinction_method none
_refine_ls_goodness_of_fit_ref 1.042
_refine_ls_hydrogen_treatment mixed
_refine_ls_matrix_type full
_refine_ls_number_parameters 174
_refine_ls_number_reflns 2451
_refine_ls_number_restraints 4
_refine_ls_restrained_S_all 1.041
_refine_ls_R_factor_all 0.0657
_refine_ls_R_factor_gt 0.0461
_refine_ls_shift/su_max 0.000
_refine_ls_shift/su_mean 0.000
_refine_ls_structure_factor_coef Fsqd
_refine_ls_weighting_details 'calc w=1/[\s^2^(Fo^2^)+(0.0688P)^2^+6.0096P] where P=(Fo^2^+2Fc^2^)/3'
_refine_ls_weighting_scheme calc
_refine_ls_wR_factor_gt 0.1244
_refine_ls_wR_factor_ref 0.1465
_reflns_number_gt 1891
_reflns_number_total 2451
_reflns_threshold_expression >2sigma(I)
_cod_data_source_file DTLM_CIF.cif
_cod_data_source_block xprepdtlm2
_cod_depositor_comments
;
The following automatic conversions were performed:

'_symmetry_cell_setting' value 'Monoclinic' changed to 'monoclinic'
according to the built-in table from CIF Core dictionary named
'cif_core.dic' version 2.4.1 from 2010-06-29.

Automatic conversion script
Id: cif_fix_values 5642 2017-10-24 12:04:52Z antanas 
;
_cod_original_sg_symbol_H-M 'C 12/c1'
_cod_database_code 1549447

loop_
_symmetry_equiv_pos_as_xyz
'x, y, z'
'-x, y, -z+1/2'
'-x, -y, -z'
'x, -y, z+1/2'
'x+1/2, y+1/2, z'
'-x+1/2, y+1/2, -z+1/2'
'-x+1/2, -y+1/2, -z'
'x+1/2, -y+1/2, z+1/2'

loop_
_atom_site_label
_atom_site_type_symbol
_atom_site_fract_x
_atom_site_fract_y
_atom_site_fract_z
_atom_site_U_iso_or_equiv
_atom_site_adp_type
_atom_site_occupancy
_atom_site_symmetry_multiplicity
_atom_site_calc_flag
_atom_site_refinement_flags
_atom_site_disorder_assembly
_atom_site_disorder_group
H3 H 0.3836(12) 1.208(5) 0.4235(18) 0.052(9) Uiso 1 1 d D . .
H1 H 0.4801(10) 0.684(6) 0.455(2) 0.067(11) Uiso 1 1 d D . .
H7 H 0.4571(9) 0.308(4) 0.6793(15) 0.031(7) Uiso 1 1 d D . .
H1S H 0.2959(12) 0.449(6) 0.921(2) 0.052(9) Uiso 1 1 d . . .
H6 H 0.3938(10) 0.552(5) 0.7359(12) 0.041(8) Uiso 1 1 d D . .
S2 S 0.46054(3) 1.04794(16) 0.34101(5) 0.0512(3) Uani 1 1 d . . .
S4 S 0.32218(3) 1.17062(16) 0.54166(5) 0.0540(3) Uani 1 1 d . . .
N1 N 0.45379(8) 0.7612(5) 0.46859(13) 0.0383(5) Uani 1 1 d D . .
N5 N 0.37969(9) 0.7635(5) 0.64051(13) 0.0415(5) Uani 1 1 d . . .
N3 N 0.39565(8) 1.0769(4) 0.45170(13) 0.0368(5) Uani 1 1 d D . .
N8 N 0.45764(8) 0.4970(4) 0.57919(14) 0.0401(5) Uani 1 1 d . . .
N1S N 0.29551(9) 0.2091(4) 0.83732(14) 0.0425(6) Uani 1 1 d . . .
C4A C 0.39566(9) 0.8186(5) 0.56863(15) 0.0343(6) Uani 1 1 d . . .
C1A C 0.43566(9) 0.6904(5) 0.53971(15) 0.0351(6) Uani 1 1 d . . .
O1S O 0.35537(9) 0.5012(4) 0.86629(14) 0.0565(6) Uani 1 1 d . . .
C2 C 0.43604(10) 0.9563(5) 0.42414(16) 0.0369(6) Uani 1 1 d . . .
C1S C 0.31539(11) 0.4019(6) 0.87793(18) 0.0443(7) Uani 1 1 d . . .
C4 C 0.37235(10) 1.0193(5) 0.51929(16) 0.0366(6) Uani 1 1 d . . .
C3S C 0.32104(13) 0.0905(6) 0.7743(2) 0.0543(8) Uani 1 1 d . . .
H3S1 H 0.3008 -0.0437 0.7512 0.081 Uiso 1 1 calc R . .
H3S2 H 0.3530 0.0275 0.7972 0.081 Uiso 1 1 calc R . .
H3S3 H 0.3263 0.2090 0.7326 0.081 Uiso 1 1 calc R . .
C7 C 0.44086(11) 0.4429(6) 0.65019(17) 0.0431(6) Uani 1 1 d D . .
C6 C 0.40298(11) 0.5796(6) 0.68149(17) 0.0439(7) Uani 1 1 d D . .
C2S C 0.24877(12) 0.0995(7) 0.8571(2) 0.0622(9) Uani 1 1 d . . .
H2S1 H 0.2401 -0.0363 0.8209 0.093 Uiso 1 1 calc R . .
H2S2 H 0.2225 0.2218 0.8514 0.093 Uiso 1 1 calc R . .
H2S3 H 0.2526 0.0403 0.9121 0.093 Uiso 1 1 calc R . .

loop_
_atom_site_aniso_label
_atom_site_aniso_U_11
_atom_site_aniso_U_22
_atom_site_aniso_U_33
_atom_site_aniso_U_23
_atom_site_aniso_U_13
_atom_site_aniso_U_12
S2 0.0471(4) 0.0648(5) 0.0441(4) 0.0168(3) 0.0171(3) 0.0098(4)
S4 0.0529(5) 0.0630(5) 0.0489(4) 0.0067(4) 0.0192(3) 0.0229(4)
N1 0.0346(11) 0.0488(13) 0.0329(11) 0.0060(10) 0.0111(9) 0.0080(10)
N5 0.0439(12) 0.0489(13) 0.0332(11) -0.0025(10) 0.0111(10) 0.0013(11)
N3 0.0381(12) 0.0392(12) 0.0337(11) 0.0015(10) 0.0070(9) 0.0070(10)
N8 0.0379(12) 0.0463(13) 0.0370(12) 0.0063(10) 0.0085(9) 0.0081(10)
N1S 0.0429(13) 0.0426(13) 0.0426(12) 0.0008(10) 0.0072(10) -0.0055(10)
C4A 0.0312(12) 0.0406(14) 0.0317(12) -0.0033(10) 0.0058(10) -0.0004(10)
C1A 0.0313(12) 0.0418(14) 0.0324(12) 0.0001(11) 0.0049(10) 0.0016(11)
O1S 0.0575(13) 0.0544(13) 0.0603(13) -0.0135(11) 0.0192(11) -0.0191(11)
C2 0.0328(13) 0.0421(15) 0.0361(13) 0.0013(11) 0.0051(10) 0.0019(11)
C1S 0.0463(16) 0.0442(16) 0.0436(15) -0.0015(13) 0.0107(13) -0.0036(13)
C4 0.0373(13) 0.0411(14) 0.0318(12) -0.0031(11) 0.0058(10) 0.0023(11)
C3S 0.065(2) 0.0489(17) 0.0499(17) -0.0076(15) 0.0120(15) -0.0044(16)
C7 0.0445(15) 0.0487(16) 0.0367(14) 0.0068(12) 0.0070(11) 0.0042(13)
C6 0.0480(16) 0.0492(17) 0.0361(14) 0.0024(12) 0.0124(12) -0.0002(13)
C2S 0.0506(19) 0.059(2) 0.079(2) 0.0020(18) 0.0112(17) -0.0124(16)

loop_
_atom_type_symbol
_atom_type_description
_atom_type_scat_dispersion_real
_atom_type_scat_dispersion_imag
_atom_type_scat_source
C C 0.0033 0.0016 'International Tables Vol C Tables 4.2.6.8 and 6.1.1.4'
H H 0.0000 0.0000 'International Tables Vol C Tables 4.2.6.8 and 6.1.1.4'
N N 0.0061 0.0033 'International Tables Vol C Tables 4.2.6.8 and 6.1.1.4'
O O 0.0106 0.0060 'International Tables Vol C Tables 4.2.6.8 and 6.1.1.4'
S S 0.1246 0.1234 'International Tables Vol C Tables 4.2.6.8 and 6.1.1.4'

loop_
_geom_angle_atom_site_label_1
_geom_angle_atom_site_label_2
_geom_angle_atom_site_label_3
_geom_angle
_geom_angle_site_symmetry_1
_geom_angle_site_symmetry_3
C2 N1 C1A 123.6(2) . .
C2 N1 H1 120(3) . .
C1A N1 H1 117(3) . .
C6 N5 C4A 116.7(2) . .
C4 N3 C2 126.6(2) . .
C4 N3 H3 116(2) . .
C2 N3 H3 117(2) . .
C7 N8 C1A 115.7(2) . .
C1S N1S C2S 121.4(3) . .
C1S N1S C3S 121.3(3) . .
C2S N1S C3S 117.2(3) . .
N5 C4A C1A 121.0(2) . .
N5 C4A C4 120.5(2) . .
C1A C4A C4 118.4(2) . .
N8 C1A N1 117.6(2) . .
N8 C1A C4A 122.3(2) . .
N1 C1A C4A 120.1(2) . .
N1 C2 N3 115.9(2) . .
N1 C2 S2 122.8(2) . .
N3 C2 S2 121.3(2) . .
O1S C1S N1S 125.3(3) . .
O1S C1S H1S 123(2) . .
N1S C1S H1S 112(2) . .
N3 C4 C4A 115.0(2) . .
N3 C4 S4 121.1(2) . .
C4A C4 S4 123.9(2) . .
N1S C3S H3S1 109.5 . .
N1S C3S H3S2 109.5 . .
H3S1 C3S H3S2 109.5 . .
N1S C3S H3S3 109.5 . .
H3S1 C3S H3S3 109.5 . .
H3S2 C3S H3S3 109.5 . .
N8 C7 C6 122.0(3) . .
N8 C7 H7 116.0(16) . .
C6 C7 H7 121.9(16) . .
N5 C6 C7 122.0(3) . .
N5 C6 H6 116.4(18) . .
C7 C6 H6 121.5(18) . .
N1S C2S H2S1 109.5 . .
N1S C2S H2S2 109.5 . .
H2S1 C2S H2S2 109.5 . .
N1S C2S H2S3 109.5 . .
H2S1 C2S H2S3 109.5 . .
H2S2 C2S H2S3 109.5 . .

loop_
_geom_bond_atom_site_label_1
_geom_bond_atom_site_label_2
_geom_bond_distance
_geom_bond_site_symmetry_2
S2 C2 1.652(3) .
S4 C4 1.640(3) .
N1 C2 1.344(4) .
N1 C1A 1.367(3) .
N1 H1 0.863(18) .
N5 C6 1.322(4) .
N5 C4A 1.333(3) .
N3 C4 1.365(3) .
N3 C2 1.373(3) .
N3 H3 0.890(18) .
N8 C7 1.327(3) .
N8 C1A 1.336(3) .
N1S C1S 1.322(4) .
N1S C2S 1.445(4) .
N1S C3S 1.447(4) .
C4A C1A 1.394(3) .
C4A C4 1.458(4) .
O1S C1S 1.225(4) .
C1S H1S 0.96(3) .
C3S H3S1 0.9600 .
C3S H3S2 0.9600 .
C3S H3S3 0.9600 .
C7 C6 1.390(4) .
C7 H7 0.954(17) .
C6 H6 0.966(17) .
C2S H2S1 0.9600 .
C2S H2S2 0.9600 .
C2S H2S3 0.9600 .
